data_4337946
loop_
_publ_author_name
'Li, Jin-Yan'
'Yan, Zheng'
'Ni, Zhao-Ping'
'Zhang, Ze-Min'
'Chen, Yan-Cong'
'Liu, Wei'
'Tong, Ming-Liang'

_publ_section_title
;
 Guest-effected spin-crossover in a novel three-dimensional
 self-penetrating coordination polymer with permanent porosity.
;
_journal_issue 8
_journal_name_full 'Inorganic chemistry'
_journal_page_first 4039
_journal_page_last 4046
_journal_paper_doi 10.1021/ic403069d
_journal_volume 53
_journal_year 2014
_chemical_formula_sum 'C26 H25 Ag3 Fe N8 O2'
_chemical_formula_weight 861.00
_chemical_name_systematic
; 
 ? 
;
_space_group_IT_number 54
_symmetry_cell_setting orthorhombic
_symmetry_space_group_name_Hall '-P 2a 2ac'
_symmetry_space_group_name_H-M 'P c c a'
_atom_sites_solution_hydrogens geom
_atom_sites_solution_primary direct
_atom_sites_solution_secondary difmap
_audit_creation_method SHELXL-97
_cell_angle_alpha 90.00
_cell_angle_beta 90.00
_cell_angle_gamma 90.00
_cell_formula_units_Z 8
_cell_length_a 12.0144(4)
_cell_length_b 16.9892(6)
_cell_length_c 31.2716(13)
_cell_measurement_reflns_used 2420
_cell_measurement_temperature 150(2)
_cell_measurement_theta_max 60.1480
_cell_measurement_theta_min 4.6270
_cell_volume 6383.0(4)
_computing_structure_refinement 'SHELXL-97 (Sheldrick, 1997)'
_computing_structure_solution 'SHELXS-97 (Sheldrick, 1990)'
_diffrn_ambient_temperature 150(2)
_diffrn_measured_fraction_theta_full 0.977
_diffrn_measured_fraction_theta_max 0.977
_diffrn_radiation_monochromator graphite
_diffrn_radiation_source 'fine-focus sealed tube'
_diffrn_radiation_type CuK\a
_diffrn_radiation_wavelength 1.54178
_diffrn_reflns_av_R_equivalents 0.0584
_diffrn_reflns_av_sigmaI/netI 0.0707
_diffrn_reflns_limit_h_max 13
_diffrn_reflns_limit_h_min -13
_diffrn_reflns_limit_k_max 18
_diffrn_reflns_limit_k_min -15
_diffrn_reflns_limit_l_max 31
_diffrn_reflns_limit_l_min -34
_diffrn_reflns_number 10344
_diffrn_reflns_theta_full 61.08
_diffrn_reflns_theta_max 61.08
_diffrn_reflns_theta_min 3.84
_exptl_absorpt_coefficient_mu 18.417
_exptl_absorpt_correction_T_max 0.4045
_exptl_absorpt_correction_T_min 0.0644
_exptl_absorpt_correction_type multi-scan
_exptl_absorpt_process_details
;
CrysAlisPro, Agilent Technologies,
Version 1.171.36.28 (release 01-02-2013 CrysAlis171 .NET)
(compiled Feb  1 2013,16:14:44)
Empirical absorption correction using spherical harmonics,
 implemented in SCALE3 ABSPACK scaling algorithm.
;
_exptl_crystal_colour red
_exptl_crystal_density_diffrn 1.792
_exptl_crystal_density_method 'not measured'
_exptl_crystal_description schistose
_exptl_crystal_F_000 3360
_exptl_crystal_size_max 0.33
_exptl_crystal_size_mid 0.30
_exptl_crystal_size_min 0.06
_refine_diff_density_max 1.854
_refine_diff_density_min -0.976
_refine_diff_density_rms 0.199
_refine_ls_extinction_method none
_refine_ls_goodness_of_fit_ref 1.108
_refine_ls_hydrogen_treatment constr
_refine_ls_matrix_type full
_refine_ls_number_parameters 385
_refine_ls_number_reflns 4794
_refine_ls_number_restraints 122
_refine_ls_restrained_S_all 1.095
_refine_ls_R_factor_all 0.1243
_refine_ls_R_factor_gt 0.0948
_refine_ls_shift/su_max 0.000
_refine_ls_shift/su_mean 0.000
_refine_ls_structure_factor_coef Fsqd
_refine_ls_weighting_details 'calc w=1/[\s^2^(Fo^2^)+(0.1019P)^2^+134.6625P] where P=(Fo^2^+2Fc^2^)/3'
_refine_ls_weighting_scheme calc
_refine_ls_wR_factor_gt 0.2454
_refine_ls_wR_factor_ref 0.2657
_reflns_number_gt 3459
_reflns_number_total 4794
_reflns_threshold_expression >2sigma(I)
_cod_data_source_file ic403069d_si_001.cif
_cod_data_source_block 1.150K
_cod_depositor_comments 'Adding full bibliography for 4337946--4337949.cif.'
_cod_original_sg_symbol_H-M Pcca
_cod_database_code 4337946

loop_
_symmetry_equiv_pos_as_xyz
'x, y, z'
'-x+1/2, -y, z'
'-x, y, -z+1/2'
'x+1/2, -y, -z+1/2'
'-x, -y, -z'
'x-1/2, y, -z'
'x, -y, z-1/2'
'-x-1/2, y, z-1/2'

loop_
_atom_site_label
_atom_site_type_symbol
_atom_site_fract_x
_atom_site_fract_y
_atom_site_fract_z
_atom_site_U_iso_or_equiv
_atom_site_adp_type
_atom_site_occupancy
_atom_site_symmetry_multiplicity
_atom_site_calc_flag
_atom_site_refinement_flags
_atom_site_disorder_assembly
_atom_site_disorder_group
Ag1 Ag -0.51210(10) 0.25694(8) 0.43223(5) 0.0552(4) Uani 1 1 d . . .
Ag2 Ag -1.09370(11) 0.17597(8) 0.45366(5) 0.0610(5) Uani 1 1 d . . .
Ag3 Ag -1.42889(12) 0.30894(8) 0.53443(5) 0.0602(5) Uani 1 1 d . . .
Fe1 Fe -0.7500 0.0000 0.42348(10) 0.0327(7) Uani 1 2 d S . .
Fe2 Fe -0.2500 0.5000 0.42820(11) 0.0363(8) Uani 1 2 d S . .
N1 N -0.6438(11) 0.0945(9) 0.4252(4) 0.048(3) Uani 1 1 d . . .
N2 N -0.3688(11) 0.4131(8) 0.4286(4) 0.046(3) Uani 1 1 d . . .
N3 N -0.8790(12) 0.0782(8) 0.4228(4) 0.045(3) Uani 1 1 d . . .
N4 N -1.2304(18) 0.2244(11) 0.4868(6) 0.086(6) Uani 1 1 d . . .
N5 N -1.6293(13) 0.4158(9) 0.5699(5) 0.053(4) Uani 1 1 d . . .
N6 N -0.7500 0.0000 0.3556(6) 0.041(4) Uani 1 2 d S . .
N7 N -0.7500 0.0000 -0.0092(6) 0.044(5) Uani 1 2 d S . .
N8 N -0.2500 0.5000 0.3605(6) 0.048(5) Uani 1 2 d S . .
N9 N -0.2500 0.5000 -0.0040(6) 0.044(4) Uani 1 2 d S . .
C1 C -0.5939(11) 0.1489(10) 0.4279(5) 0.042(4) Uani 1 1 d . . .
C2 C -0.4285(13) 0.3613(9) 0.4298(5) 0.044(4) Uani 1 1 d . . .
C3 C -0.9540(15) 0.1189(10) 0.4299(5) 0.047(4) Uani 1 1 d . . .
C4 C -1.2995(17) 0.2511(12) 0.5062(7) 0.066(6) Uani 1 1 d . . .
C5 C -1.5575(18) 0.3722(15) 0.5604(7) 0.070(6) Uani 1 1 d . . .
C6 C -0.6605(16) 0.0228(12) 0.3344(6) 0.065(5) Uani 1 1 d . . .
H6 H -0.5965 0.0395 0.3497 0.077 Uiso 1 1 calc R . .
C7 C -0.6586(15) 0.0228(11) 0.2896(6) 0.061(5) Uani 1 1 d . . .
H7 H -0.5927 0.0388 0.2753 0.073 Uiso 1 1 calc R . .
C8 C -0.7500 0.0000 0.2656(7) 0.040(5) Uani 1 2 d S . .
C9 C -0.7500 0.0000 0.2179(8) 0.042(5) Uani 1 2 d S . .
C10 C -0.6588(13) -0.0280(10) 0.1953(5) 0.047(4) Uani 1 1 d . . .
H10 H -0.5966 -0.0482 0.2105 0.056 Uiso 1 1 calc R . .
C11 C -0.6569(13) -0.0272(11) 0.1519(6) 0.052(4) Uani 1 1 d . . .
H11 H -0.5926 -0.0449 0.1371 0.062 Uiso 1 1 calc R . .
C12 C -0.7500 0.0000 0.1288(7) 0.038(5) Uani 1 2 d S . .
C13 C -0.7500 0.0000 0.0821(7) 0.046(6) Uani 1 2 d S . .
C14 C -0.6542(13) 0.0176(10) 0.0579(5) 0.046(4) Uani 1 1 d . . .
H14 H -0.5866 0.0302 0.0721 0.056 Uiso 1 1 calc R . .
C15 C -0.6580(14) 0.0165(10) 0.0134(5) 0.049(4) Uani 1 1 d . . .
H15 H -0.5915 0.0281 -0.0018 0.059 Uiso 1 1 calc R . .
C16 C -0.3430(14) 0.5138(10) 0.3385(6) 0.051(4) Uani 1 1 d . . .
H16 H -0.4098 0.5238 0.3538 0.062 Uiso 1 1 calc R . .
C17 C -0.3462(13) 0.5143(11) 0.2947(6) 0.053(4) Uani 1 1 d . . .
H17 H -0.4145 0.5244 0.2804 0.063 Uiso 1 1 calc R . .
C18 C -0.2500 0.5000 0.2708(8) 0.049(6) Uani 1 2 d S . .
C19 C -0.2500 0.5000 0.2245(8) 0.045(6) Uani 1 2 d S . .
C20 C -0.3336(13) 0.4622(9) 0.2013(6) 0.047(4) Uani 1 1 d . . .
H20 H -0.3910 0.4352 0.2162 0.056 Uiso 1 1 calc R . .
C21 C -0.3348(13) 0.4633(10) 0.1566(6) 0.050(4) Uani 1 1 d . . .
H21 H -0.3940 0.4389 0.1415 0.060 Uiso 1 1 calc R . .
C22 C -0.2500 0.5000 0.1343(8) 0.049(6) Uani 1 2 d S . .
C23 C -0.2500 0.5000 0.0865(8) 0.042(5) Uani 1 2 d S . .
C24 C -0.342(2) 0.4950(15) 0.0632(7) 0.086(7) Uani 1 1 d U . .
H24 H -0.4115 0.4919 0.0775 0.104 Uiso 1 1 calc R . .
C25 C -0.341(2) 0.4940(16) 0.0174(8) 0.093(7) Uani 1 1 d U . .
H25 H -0.4091 0.4887 0.0025 0.112 Uiso 1 1 calc R . .
O1 O -0.543(5) 0.660(4) 0.282(2) 0.190(16) Uani 0.49(3) 1 d PDU A 1
N10 N -0.655(4) 0.744(3) 0.3204(14) 0.192(15) Uani 0.49(3) 1 d PU A 1
C26 C -0.730(4) 0.742(3) 0.3603(15) 0.185(18) Uani 0.49(3) 1 d PU A 1
C27 C -0.607(5) 0.813(4) 0.311(2) 0.23(3) Uani 0.49(3) 1 d PU A 1
C28 C -0.592(4) 0.675(3) 0.3169(17) 0.19(2) Uani 0.49(3) 1 d PDU A 1
O1' O -0.540(5) 0.828(4) 0.281(2) 0.190(16) Uani 0.51(3) 1 d PDU A 2
N10' N -0.655(4) 0.744(3) 0.3204(14) 0.192(15) Uani 0.51(3) 1 d PU A 2
C26' C -0.730(4) 0.742(3) 0.3603(15) 0.185(18) Uani 0.51(3) 1 d PU A 2
C27' C -0.607(5) 0.813(4) 0.311(2) 0.23(3) Uani 0.51(3) 1 d PDU A 2
C28' C -0.592(4) 0.675(3) 0.3169(17) 0.19(2) Uani 0.51(3) 1 d PU A 2
C29 C -0.3426(19) 0.2419(12) 0.3228(7) 0.076(6) Uani 1 1 d DU . .
O2 O -0.453(5) 0.329(4) 0.285(2) 0.137(13) Uani 0.33 1 d PDU B 3
C30 C -0.375(5) 0.310(3) 0.3145(18) 0.064(9) Uani 0.33 1 d PDU B 3
O2A O -0.467(5) 0.160(4) 0.2901(19) 0.137(13) Uani 0.33 1 d PDU B 4
C31 C -0.397(4) 0.180(3) 0.3216(18) 0.064(9) Uani 0.33 1 d PDU B 4
O2B O -0.222(5) 0.218(4) 0.3801(15) 0.137(13) Uani 0.33 1 d PDU B 5
C32 C -0.255(4) 0.252(3) 0.3435(14) 0.064(9) Uani 0.33 1 d PDU B 5

loop_
_atom_site_aniso_label
_atom_site_aniso_U_11
_atom_site_aniso_U_22
_atom_site_aniso_U_33
_atom_site_aniso_U_23
_atom_site_aniso_U_13
_atom_site_aniso_U_12
Ag1 0.0452(7) 0.0588(8) 0.0618(9) 0.0018(6) -0.0020(6) -0.0122(6)
Ag2 0.0492(8) 0.0642(9) 0.0696(9) -0.0060(7) -0.0053(7) 0.0107(7)
Ag3 0.0541(8) 0.0611(8) 0.0654(9) 0.0067(6) 0.0089(7) 0.0080(7)
Fe1 0.0281(16) 0.0362(17) 0.0339(18) 0.000 0.000 -0.0027(14)
Fe2 0.0324(17) 0.0369(17) 0.0397(19) 0.000 0.000 -0.0060(15)
N1 0.035(7) 0.072(10) 0.037(8) 0.011(7) 0.003(6) -0.018(7)
N2 0.038(7) 0.053(8) 0.046(8) 0.003(6) 0.004(6) -0.014(7)
N3 0.050(8) 0.037(7) 0.047(8) -0.002(6) 0.005(7) -0.001(7)
N4 0.100(15) 0.072(11) 0.085(14) 0.044(10) -0.016(13) -0.007(12)
N5 0.049(9) 0.060(9) 0.051(9) 0.002(7) -0.001(8) -0.006(8)
N6 0.031(10) 0.049(11) 0.044(11) 0.000 0.000 0.006(8)
N7 0.039(11) 0.049(11) 0.044(11) 0.000 0.000 -0.016(9)
N8 0.040(11) 0.047(11) 0.056(13) 0.000 0.000 -0.001(9)
N9 0.024(9) 0.056(11) 0.054(12) 0.000 0.000 0.002(8)
C1 0.018(7) 0.056(10) 0.050(10) 0.001(7) 0.011(7) -0.027(7)
C2 0.044(9) 0.032(8) 0.055(10) 0.009(7) -0.007(8) -0.021(8)
C3 0.053(10) 0.053(10) 0.034(9) 0.013(7) -0.007(8) -0.004(9)
C4 0.048(11) 0.074(13) 0.077(15) 0.012(11) 0.019(11) 0.023(10)
C5 0.056(12) 0.097(17) 0.056(12) 0.036(12) -0.023(11) -0.028(12)
C6 0.052(11) 0.083(14) 0.058(13) -0.010(10) 0.004(10) 0.001(10)
C7 0.049(10) 0.069(12) 0.065(13) -0.006(9) 0.011(10) 0.013(9)
C8 0.036(12) 0.040(11) 0.045(13) 0.000 0.000 -0.009(10)
C9 0.031(11) 0.028(10) 0.066(16) 0.000 0.000 0.006(9)
C10 0.035(9) 0.059(10) 0.046(10) 0.010(8) -0.003(8) 0.003(8)
C11 0.033(9) 0.070(12) 0.051(11) 0.000(9) 0.008(8) 0.001(8)
C12 0.036(11) 0.035(11) 0.043(13) 0.000 0.000 0.001(9)
C13 0.045(13) 0.050(13) 0.042(14) 0.000 0.000 0.005(11)
C14 0.027(8) 0.057(10) 0.055(11) 0.018(8) -0.013(8) -0.005(7)
C15 0.049(10) 0.054(10) 0.044(10) 0.014(7) 0.008(9) 0.011(8)
C16 0.035(9) 0.059(11) 0.059(12) -0.022(8) 0.007(9) 0.003(8)
C17 0.029(8) 0.076(12) 0.054(11) -0.010(9) -0.003(9) 0.008(8)
C18 0.047(14) 0.049(13) 0.052(15) 0.000 0.000 -0.004(11)
C19 0.023(11) 0.056(14) 0.057(16) 0.000 0.000 0.010(10)
C20 0.035(8) 0.045(9) 0.060(11) -0.008(8) 0.002(8) 0.000(7)
C21 0.034(8) 0.054(10) 0.061(12) -0.005(8) 0.003(9) -0.009(8)
C22 0.035(12) 0.044(13) 0.067(17) 0.000 0.000 0.016(11)
C23 0.019(10) 0.059(14) 0.049(14) 0.000 0.000 0.003(10)
C24 0.087(10) 0.089(10) 0.083(10) 0.002(8) 0.011(8) -0.011(8)
C25 0.089(10) 0.101(10) 0.091(10) -0.006(8) -0.012(9) -0.011(9)
O1 0.189(17) 0.191(18) 0.191(17) -0.001(7) 0.003(7) 0.000(7)
N10 0.193(16) 0.187(16) 0.195(16) -0.001(7) 0.007(7) -0.001(7)
C26 0.185(19) 0.185(19) 0.186(18) -0.003(7) 0.004(7) -0.001(7)
C27 0.23(3) 0.23(3) 0.23(3) 0.002(7) 0.003(7) -0.001(7)
C28 0.19(2) 0.19(2) 0.19(2) 0.000(7) 0.001(7) 0.002(7)
O1' 0.189(17) 0.191(18) 0.191(17) -0.001(7) 0.003(7) 0.000(7)
N10' 0.193(16) 0.187(16) 0.195(16) -0.001(7) 0.007(7) -0.001(7)
C26' 0.185(19) 0.185(19) 0.186(18) -0.003(7) 0.004(7) -0.001(7)
C27' 0.23(3) 0.23(3) 0.23(3) 0.002(7) 0.003(7) -0.001(7)
C28' 0.19(2) 0.19(2) 0.19(2) 0.000(7) 0.001(7) 0.002(7)
C29 0.082(9) 0.069(9) 0.076(9) 0.002(7) -0.011(8) -0.002(8)
O2 0.137(14) 0.135(14) 0.139(14) 0.001(6) 0.003(6) 0.001(6)
C30 0.063(10) 0.061(10) 0.067(10) -0.005(6) 0.001(6) 0.002(6)
O2A 0.137(14) 0.135(14) 0.139(14) 0.001(6) 0.003(6) 0.001(6)
C31 0.063(10) 0.061(10) 0.067(10) -0.005(6) 0.001(6) 0.002(6)
O2B 0.137(14) 0.135(14) 0.139(14) 0.001(6) 0.003(6) 0.001(6)
C32 0.063(10) 0.061(10) 0.067(10) -0.005(6) 0.001(6) 0.002(6)

loop_
_atom_type_symbol
_atom_type_description
_atom_type_scat_dispersion_real
_atom_type_scat_dispersion_imag
_atom_type_scat_source
C C 0.0181 0.0091 'International Tables Vol C Tables 4.2.6.8 and 6.1.1.4'
H H 0.0000 0.0000 'International Tables Vol C Tables 4.2.6.8 and 6.1.1.4'
N N 0.0311 0.0180 'International Tables Vol C Tables 4.2.6.8 and 6.1.1.4'
O O 0.0492 0.0322 'International Tables Vol C Tables 4.2.6.8 and 6.1.1.4'
Fe Fe -1.1336 3.1974 'International Tables Vol C Tables 4.2.6.8 and 6.1.1.4'
Ag Ag 0.1306 4.2820 'International Tables Vol C Tables 4.2.6.8 and 6.1.1.4'

loop_
_geom_angle_atom_site_label_1
_geom_angle_atom_site_label_2
_geom_angle_atom_site_label_3
_geom_angle
_geom_angle_site_symmetry_1
_geom_angle_site_symmetry_3
C2 Ag1 C1 174.0(7) . .
C3 Ag2 N4 171.0(6) . .
C3 Ag2 Ag3 82.2(5) . 6_656
N4 Ag2 Ag3 99.1(5) . 6_656
C5 Ag3 C4 176.8(8) . .
C5 Ag3 Ag2 81.3(6) . 6_556
C4 Ag3 Ag2 101.1(6) . 6_556
N3 Fe1 N3 178.9(8) 2_355 .
N3 Fe1 N1 87.9(5) 2_355 2_355
N3 Fe1 N1 92.2(5) . 2_355
N3 Fe1 N1 92.2(5) 2_355 .
N3 Fe1 N1 87.9(5) . .
N1 Fe1 N1 177.0(7) 2_355 .
N3 Fe1 N7 90.6(4) 2_355 7_556
N3 Fe1 N7 90.6(4) . 7_556
N1 Fe1 N7 88.5(4) 2_355 7_556
N1 Fe1 N7 88.5(4) . 7_556
N3 Fe1 N6 89.4(4) 2_355 .
N3 Fe1 N6 89.4(4) . .
N1 Fe1 N6 91.5(4) 2_355 .
N1 Fe1 N6 91.5(4) . .
N7 Fe1 N6 180.000(2) 7_556 .
N5 Fe2 N5 176.7(9) 6_756 5_366
N5 Fe2 N2 90.5(6) 6_756 2_465
N5 Fe2 N2 89.4(5) 5_366 2_465
N5 Fe2 N2 89.4(5) 6_756 .
N5 Fe2 N2 90.5(6) 5_366 .
N2 Fe2 N2 179.3(8) 2_465 .
N5 Fe2 N8 91.7(4) 6_756 .
N5 Fe2 N8 91.7(4) 5_366 .
N2 Fe2 N8 90.3(4) 2_465 .
N2 Fe2 N8 90.3(4) . .
N5 Fe2 N9 88.3(4) 6_756 7_566
N5 Fe2 N9 88.3(4) 5_366 7_566
N2 Fe2 N9 89.7(4) 2_465 7_566
N2 Fe2 N9 89.7(4) . 7_566
N8 Fe2 N9 180.000(3) . 7_566
C1 N1 Fe1 173.9(14) . .
C2 N2 Fe2 174.9(14) . .
C3 N3 Fe1 168.1(13) . .
C4 N4 Ag2 176(2) . .
C5 N5 Fe2 166.4(15) . 5_366
C6 N6 C6 120(2) . 2_355
C6 N6 Fe1 120.1(11) . .
C6 N6 Fe1 120.1(11) 2_355 .
C15 N7 C15 116.3(19) . 2_355
C15 N7 Fe1 121.8(9) . 7
C15 N7 Fe1 121.8(9) 2_355 7
C16 N8 C16 118(2) . 2_465
C16 N8 Fe2 121.0(10) . .
C16 N8 Fe2 121.0(10) 2_465 .
C25 N9 C25 117(3) 2_465 .
C25 N9 Fe2 121.5(13) 2_465 7_565
C25 N9 Fe2 121.5(13) . 7_565
N1 C1 Ag1 175.1(15) . .
N2 C2 Ag1 170.4(15) . .
N3 C3 Ag2 167.7(14) . .
N4 C4 Ag3 172.2(19) . .
N5 C5 Ag3 169.8(16) . .
N6 C6 C7 121.0(18) . .
N6 C6 H6 119.5 . .
C7 C6 H6 119.5 . .
C8 C7 C6 121.9(18) . .
C8 C7 H7 119.0 . .
C6 C7 H7 119.0 . .
C7 C8 C7 114(2) . 2_355
C7 C8 C9 122.8(11) . .
C7 C8 C9 122.8(11) 2_355 .
C10 C9 C10 119(2) . 2_355
C10 C9 C8 120.6(11) . .
C10 C9 C8 120.6(11) 2_355 .
C11 C10 C9 121.3(16) . .
C11 C10 H10 119.4 . .
C9 C10 H10 119.4 . .
C10 C11 C12 120.1(16) . .
C10 C11 H11 119.9 . .
C12 C11 H11 119.9 . .
C11 C12 C11 118(2) . 2_355
C11 C12 C13 120.8(10) . .
C11 C12 C13 120.8(10) 2_355 .
C14 C13 C14 115(2) . 2_355
C14 C13 C12 122.4(10) . .
C14 C13 C12 122.4(10) 2_355 .
C15 C14 C13 120.4(15) . .
C15 C14 H14 119.8 . .
C13 C14 H14 119.8 . .
N7 C15 C14 123.9(15) . .
N7 C15 H15 118.1 . .
C14 C15 H15 118.1 . .
N8 C16 C17 122.7(16) . .
N8 C16 H16 118.7 . .
C17 C16 H16 118.7 . .
C16 C17 C18 120.6(16) . .
C16 C17 H17 119.7 . .
C18 C17 H17 119.7 . .
C17 C18 C17 115(2) 2_465 .
C17 C18 C19 122.3(11) 2_465 .
C17 C18 C19 122.3(11) . .
C20 C19 C20 117(2) . 2_465
C20 C19 C18 121.4(11) . .
C20 C19 C18 121.4(11) 2_465 .
C19 C20 C21 121.4(16) . .
C19 C20 H20 119.3 . .
C21 C20 H20 119.3 . .
C22 C21 C20 120.2(16) . .
C22 C21 H21 119.9 . .
C20 C21 H21 119.9 . .
C21 C22 C21 119(2) 2_465 .
C21 C22 C23 120.3(12) 2_465 .
C21 C22 C23 120.3(12) . .
C24 C23 C24 113(3) . 2_465
C24 C23 C22 123.3(13) . .
C24 C23 C22 123.3(13) 2_465 .
C23 C24 C25 123(2) . .
C23 C24 H24 118.6 . .
C25 C24 H24 118.6 . .
N9 C25 C24 122(2) . .
N9 C25 H25 119.0 . .
C24 C25 H25 119.0 . .
C27 N10 C28 119(5) . .
C27 N10 C26 117(5) . .
C28 N10 C26 111(4) . .
O1 C28 N10 119(6) . .
C31 C29 C30 128(4) . .
C31 C29 C32 125(4) . .
C30 C29 C32 104(4) . .
C29 C30 O2 126(5) . .
C29 C31 O2A 124(5) . .
C29 C32 O2B 130(4) . .

loop_
_geom_bond_atom_site_label_1
_geom_bond_atom_site_label_2
_geom_bond_distance
_geom_bond_site_symmetry_2
Ag1 C2 2.038(14) .
Ag1 C1 2.086(15) .
Ag2 C3 2.08(2) .
Ag2 N4 2.11(2) .
Ag2 Ag3 3.027(2) 6_656
Ag3 C5 2.05(3) .
Ag3 C4 2.04(2) .
Ag3 Ag2 3.027(2) 6_556
Fe1 N3 2.042(15) 2_355
Fe1 N3 2.042(15) .
Fe1 N1 2.052(14) 2_355
Fe1 N1 2.052(14) .
Fe1 N7 2.105(19) 7_556
Fe1 N6 2.124(19) .
Fe2 N5 2.038(17) 6_756
Fe2 N5 2.038(17) 5_366
Fe2 N2 2.054(13) 2_465
Fe2 N2 2.054(13) .
Fe2 N8 2.12(2) .
Fe2 N9 2.12(2) 7_566
N1 C1 1.105(19) .
N2 C2 1.137(18) .
N3 C3 1.16(2) .
N4 C4 1.12(3) .
N5 C5 1.17(3) .
N5 Fe2 2.038(17) 5_366
N6 C6 1.32(2) .
N6 C6 1.32(2) 2_355
N7 C15 1.343(19) .
N7 C15 1.343(19) 2_355
N7 Fe1 2.105(19) 7
N8 C16 1.33(2) .
N8 C16 1.33(2) 2_465
N9 C25 1.28(3) 2_465
N9 C25 1.28(3) .
N9 Fe2 2.12(2) 7_565
C6 C7 1.40(3) .
C6 H6 0.9500 .
C7 C8 1.38(2) .
C7 H7 0.9500 .
C8 C7 1.38(2) 2_355
C8 C9 1.49(3) .
C9 C10 1.39(2) .
C9 C10 1.39(2) 2_355
C10 C11 1.36(2) .
C10 H10 0.9500 .
C11 C12 1.41(2) .
C11 H11 0.9500 .
C12 C11 1.41(2) 2_355
C12 C13 1.46(3) .
C13 C14 1.41(2) .
C13 C14 1.41(2) 2_355
C14 C15 1.39(2) .
C14 H14 0.9500 .
C15 H15 0.9500 .
C16 C17 1.37(2) .
C16 H16 0.9500 .
C17 C18 1.40(2) .
C17 H17 0.9500 .
C18 C17 1.40(2) 2_465
C18 C19 1.45(3) .
C19 C20 1.40(2) .
C19 C20 1.40(2) 2_465
C20 C21 1.40(2) .
C20 H20 0.9500 .
C21 C22 1.38(2) .
C21 H21 0.9500 .
C22 C21 1.38(2) 2_465
C22 C23 1.50(3) .
C23 C24 1.32(3) .
C23 C24 1.32(3) 2_465
C24 C25 1.43(3) .
C24 H24 0.9500 .
C25 H25 0.9500 .
O1 C28 1.27(5) .
N10 C27 1.33(7) .
N10 C28 1.40(6) .
N10 C26 1.54(5) .
C29 C31 1.25(3) .
C29 C30 1.25(3) .
C29 C32 1.25(3) .
O2 C30 1.35(2) .
O2A C31 1.34(2) .
O2B C32 1.34(2) .

loop_
_geom_torsion_atom_site_label_1
_geom_torsion_atom_site_label_2
_geom_torsion_atom_site_label_3
_geom_torsion_atom_site_label_4
_geom_torsion
_geom_torsion_site_symmetry_1
_geom_torsion_site_symmetry_4
N3 Fe1 N1 C1 -153(13) 2_355 .
N3 Fe1 N1 C1 28(13) . .
N1 Fe1 N1 C1 -62(13) 2_355 .
N7 Fe1 N1 C1 -62(13) 7_556 .
N6 Fe1 N1 C1 118(13) . .
N5 Fe2 N2 C2 16(16) 6_756 .
N5 Fe2 N2 C2 -160(16) 5_366 .
N2 Fe2 N2 C2 -72(16) 2_465 .
N8 Fe2 N2 C2 108(16) . .
N9 Fe2 N2 C2 -72(16) 7_566 .
N3 Fe1 N3 C3 165(6) 2_355 .
N1 Fe1 N3 C3 73(6) 2_355 .
N1 Fe1 N3 C3 -104(6) . .
N7 Fe1 N3 C3 -15(6) 7_556 .
N6 Fe1 N3 C3 165(6) . .
C3 Ag2 N4 C4 48(30) . .
Ag3 Ag2 N4 C4 -49(28) 6_656 .
N3 Fe1 N6 C6 -60.4(11) 2_355 .
N3 Fe1 N6 C6 119.6(11) . .
N1 Fe1 N6 C6 -148.3(11) 2_355 .
N1 Fe1 N6 C6 31.7(11) . .
N7 Fe1 N6 C6 40(100) 7_556 .
N3 Fe1 N6 C6 119.6(11) 2_355 2_355
N3 Fe1 N6 C6 -60.4(11) . 2_355
N1 Fe1 N6 C6 31.7(11) 2_355 2_355
N1 Fe1 N6 C6 -148.3(11) . 2_355
N7 Fe1 N6 C6 -140(100) 7_556 2_355
N5 Fe2 N8 C16 147.3(10) 6_756 .
N5 Fe2 N8 C16 -32.7(10) 5_366 .
N2 Fe2 N8 C16 -122.2(10) 2_465 .
N2 Fe2 N8 C16 57.8(10) . .
N9 Fe2 N8 C16 -78(100) 7_566 .
N5 Fe2 N8 C16 -32.7(10) 6_756 2_465
N5 Fe2 N8 C16 147.3(10) 5_366 2_465
N2 Fe2 N8 C16 57.8(10) 2_465 2_465
N2 Fe2 N8 C16 -122.2(10) . 2_465
N9 Fe2 N8 C16 102(100) 7_566 2_465
Fe1 N1 C1 Ag1 -35(28) . .
C2 Ag1 C1 N1 -96(17) . .
Fe2 N2 C2 Ag1 -16(23) . .
C1 Ag1 C2 N2 -78(11) . .
Fe1 N3 C3 Ag2 -19(13) . .
N4 Ag2 C3 N3 17(10) . .
Ag3 Ag2 C3 N3 116(7) 6_656 .
Ag2 N4 C4 Ag3 126(24) . .
C5 Ag3 C4 N4 -21(28) . .
Ag2 Ag3 C4 N4 116(16) 6_556 .
Fe2 N5 C5 Ag3 15(15) 5_366 .
C4 Ag3 C5 N5 10(22) . .
Ag2 Ag3 C5 N5 -128(10) 6_556 .
C6 N6 C6 C7 -0.4(13) 2_355 .
Fe1 N6 C6 C7 179.6(13) . .
N6 C6 C7 C8 1(3) . .
C6 C7 C8 C7 -0.4(13) . 2_355
C6 C7 C8 C9 179.6(13) . .
C7 C8 C9 C10 42.9(12) . .
C7 C8 C9 C10 -137.1(12) 2_355 .
C7 C8 C9 C10 -137.1(12) . 2_355
C7 C8 C9 C10 42.9(12) 2_355 2_355
C10 C9 C10 C11 1.1(12) 2_355 .
C8 C9 C10 C11 -178.9(12) . .
C9 C10 C11 C12 -2(2) . .
C10 C11 C12 C11 1.1(12) . 2_355
C10 C11 C12 C13 -178.9(12) . .
C11 C12 C13 C14 -36.9(11) . .
C11 C12 C13 C14 143.1(11) 2_355 .
C11 C12 C13 C14 143.1(11) . 2_355
C11 C12 C13 C14 -36.9(11) 2_355 2_355
C14 C13 C14 C15 -0.3(11) 2_355 .
C12 C13 C14 C15 179.7(11) . .
C15 N7 C15 C14 -0.3(12) 2_355 .
Fe1 N7 C15 C14 179.7(12) 7 .
C13 C14 C15 N7 1(2) . .
C16 N8 C16 C17 0.0(13) 2_465 .
Fe2 N8 C16 C17 -180.0(13) . .
N8 C16 C17 C18 0(3) . .
C16 C17 C18 C17 0.0(12) . 2_465
C16 C17 C18 C19 -180.0(12) . .
C17 C18 C19 C20 135.6(12) 2_465 .
C17 C18 C19 C20 -44.4(12) . .
C17 C18 C19 C20 -44.4(12) 2_465 2_465
C17 C18 C19 C20 135.6(12) . 2_465
C20 C19 C20 C21 -1.1(11) 2_465 .
C18 C19 C20 C21 178.9(11) . .
C19 C20 C21 C22 2(2) . .
C20 C21 C22 C21 -1.1(11) . 2_465
C20 C21 C22 C23 178.9(11) . .
C21 C22 C23 C24 -153.0(16) 2_465 .
C21 C22 C23 C24 27.0(16) . .
C21 C22 C23 C24 27.0(16) 2_465 2_465
C21 C22 C23 C24 -153.0(16) . 2_465
C24 C23 C24 C25 0.8(18) 2_465 .
C22 C23 C24 C25 -179.2(18) . .
C25 N9 C25 C24 0.8(18) 2_465 .
Fe2 N9 C25 C24 -179.2(18) 7_565 .
C23 C24 C25 N9 -2(4) . .
C27 N10 C28 O1 -55(9) . .
C26 N10 C28 O1 165(6) . .
C31 C29 C30 O2 -32(9) . .
C32 C29 C30 O2 165(6) . .
C30 C29 C31 O2A 44(9) . .
C32 C29 C31 O2A -157(6) . .
C31 C29 C32 O2B -31(9) . .
C30 C29 C32 O2B 133(7) . .
